data_1509336
loop_
_publ_author_name
'Giester, G.'

_publ_section_title
;
 Syntheses and crystal structures of the new compounds Ba Fe2 (Se O3)4, Ag
 Fe (Se O3)2 and Rb Fe (Se O4) (Se O3)
;
_journal_name_full 'Journal of Alloys Compd.'
_journal_page_first 71
_journal_page_last 76
_journal_paper_doi 10.1016/S0925-8388(00)00848-3
_journal_volume 308
_journal_year 2000
_chemical_formula_sum 'Ag Fe O6 Se2'
_chemical_name_systematic 'Ag Fe (Se O3)2'
_space_group_IT_number 33
_symmetry_space_group_name_Hall 'P 2c -2n'
_symmetry_space_group_name_H-M 'P n a 21'
_cell_angle_alpha 90
_cell_angle_beta 90
_cell_angle_gamma 90
_cell_formula_units_Z 4
_cell_length_a 13.975
_cell_length_b 5.249
_cell_length_c 7.609
_cell_volume 558.156
_citation_journal_id_ASTM JALCEU
_cod_data_source_file silver1-2_258.cif
_cod_data_source_block Ag1Fe1O6Se2
_cod_original_cell_volume 558.1565
_cod_original_formula_sum 'Ag1 Fe1 O6 Se2'
_cod_database_code 1509336

loop_
_symmetry_equiv_pos_as_xyz
x,y,z
-x,-y,z+1/2
-x+1/2,y+1/2,z+1/2
x+1/2,-y+1/2,z

loop_
_atom_site_label
_atom_site_type_symbol
_atom_site_fract_x
_atom_site_fract_y
_atom_site_fract_z
_atom_site_occupancy
_atom_site_U_iso_or_equiv
Fe1 Fe+3 0.12599 0.29117 0.6951 1 0.0
O4 O-2 0.2616 -0.0022 0.2625 1 0.0
Se1 Se+4 0.47319 0.30206 0.013 1 0.0
O6 O-2 0.163 0.3314 0.4387 1 0.0
Ag1 Ag+1 0.3789 0.13675 0.68389 1 0.0
O5 O-2 0.2865 0.487 0.2053 1 0.0
O2 O-2 0.4879 0.5767 0.1279 1 0.0
O3 O-2 0.4627 0.0891 0.1799 1 0.0
O1 O-2 0.5876 0.2431 -0.0499 1 0.0
Se2 Se+4 0.27694 0.2726 0.37401 1 0.0
